data_4087280
loop_
_publ_author_name
'Beh, Eugene S.'
'Tong, Liuchuan'
'Gordon, Roy G.'

_publ_section_title
;
 Synthesis of 5,5-Bicyclic Amidines as Ligands for Thermally Stable Vapor
 Deposition Precursors
;
_journal_issue 8
_journal_name_full Organometallics
_journal_page_first 1453
_journal_paper_doi 10.1021/acs.organomet.6b00954
_journal_volume 36
_journal_year 2017
_chemical_formula_sum 'C20 H34 Cu2 N4'
_chemical_formula_weight 457.59
_chemical_name_systematic
;

 ?

;
_space_group_IT_number 61
_symmetry_cell_setting orthorhombic
_symmetry_space_group_name_Hall '-P 2ac 2ab'
_symmetry_space_group_name_H-M 'P b c a'
_atom_sites_solution_hydrogens geom
_atom_sites_solution_primary direct
_atom_sites_solution_secondary difmap
_audit_creation_method SHELXL-97
_cell_angle_alpha 90.00
_cell_angle_beta 90.00
_cell_angle_gamma 90.00
_cell_formula_units_Z 4
_cell_length_a 11.464(2)
_cell_length_b 10.836(2)
_cell_length_c 17.821(4)
_cell_measurement_temperature 193(2)
_cell_volume 2213.8(8)
_computing_cell_refinement 'Bruker SAINT'
_computing_data_collection 'Bruker APEX2'
_computing_data_reduction 'Bruker SAINT, SADABS and XPREP'
_computing_molecular_graphics 'Bruker SHELXTL'
_computing_publication_material 'Bruker SHELXTL'
_computing_structure_refinement 'SHELXL-97 (Sheldrick, 2008)'
_computing_structure_solution 'SHELXS-97 (Sheldrick, 2008)'
_diffrn_ambient_temperature 193(2)
_diffrn_measured_fraction_theta_full 0.999
_diffrn_measured_fraction_theta_max 0.999
_diffrn_measurement_device_type 'Bruker APEX-II CCD'
_diffrn_measurement_method '\w scans'
_diffrn_radiation_monochromator graphite
_diffrn_radiation_source 'fine-focus sealed tube'
_diffrn_radiation_type MoK\a
_diffrn_radiation_wavelength 0.71073
_diffrn_reflns_av_R_equivalents 0.0175
_diffrn_reflns_av_sigmaI/netI 0.0124
_diffrn_reflns_limit_h_max 9
_diffrn_reflns_limit_h_min -15
_diffrn_reflns_limit_k_max 14
_diffrn_reflns_limit_k_min -14
_diffrn_reflns_limit_l_max 23
_diffrn_reflns_limit_l_min -20
_diffrn_reflns_number 15138
_diffrn_reflns_theta_full 28.29
_diffrn_reflns_theta_max 28.29
_diffrn_reflns_theta_min 2.83
_exptl_absorpt_coefficient_mu 1.931
_exptl_absorpt_correction_type none
_exptl_crystal_density_diffrn 1.373
_exptl_crystal_density_method 'not measured'
_exptl_crystal_F_000 960
_refine_diff_density_max 0.917
_refine_diff_density_min -0.367
_refine_diff_density_rms 0.088
_refine_ls_extinction_method none
_refine_ls_goodness_of_fit_ref 1.038
_refine_ls_hydrogen_treatment mixed
_refine_ls_matrix_type full
_refine_ls_number_parameters 122
_refine_ls_number_reflns 2745
_refine_ls_number_restraints 0
_refine_ls_restrained_S_all 1.038
_refine_ls_R_factor_all 0.0424
_refine_ls_R_factor_gt 0.0402
_refine_ls_shift/su_max 0.001
_refine_ls_shift/su_mean 0.000
_refine_ls_structure_factor_coef Fsqd
_refine_ls_weighting_details 'calc w=1/[\s^2^(Fo^2^)+(0.0514P)^2^+3.9209P] where P=(Fo^2^+2Fc^2^)/3'
_refine_ls_weighting_scheme calc
_refine_ls_wR_factor_gt 0.1059
_refine_ls_wR_factor_ref 0.1075
_reflns_number_gt 2567
_reflns_number_total 2745
_reflns_threshold_expression >2sigma(I)
_cod_data_source_file om6b00954_si_001.cif
_cod_data_source_block eb02jj
_cod_depositor_comments
;
The following automatic conversions were performed:

'_symmetry_cell_setting' value 'Orthorhombic' changed to
'orthorhombic' according to
/home/data/users/saulius/crontab/automatic-downloads/current/ACS/lib/dictionaries/cif_core.dic
dictionary named 'cif_core.dic' version 2.4.2 from 2011-04-26.

Automatic conversion script
Id: cif_fix_values 4973 2017-02-22 13:04:09Z antanas 
;
_cod_original_cell_volume 2213.9(8)
_cod_original_sg_symbol_H-M Pbca
_cod_database_code 4087280

loop_
_symmetry_equiv_pos_as_xyz
'x, y, z'
'-x+1/2, -y, z+1/2'
'-x, y+1/2, -z+1/2'
'x+1/2, -y+1/2, -z'
'-x, -y, -z'
'x-1/2, y, -z-1/2'
'x, -y-1/2, z-1/2'
'-x-1/2, y-1/2, z'

loop_
_atom_site_label
_atom_site_type_symbol
_atom_site_fract_x
_atom_site_fract_y
_atom_site_fract_z
_atom_site_U_iso_or_equiv
_atom_site_adp_type
_atom_site_occupancy
_atom_site_symmetry_multiplicity
_atom_site_calc_flag
_atom_site_refinement_flags
Cu1 Cu 0.95214(2) 0.45530(3) 0.065208(15) 0.02510(12) Uani 1 1 d .
N1 N 0.86033(17) 0.36156(19) 0.00181(11) 0.0285(4) Uani 1 1 d .
N2 N 1.05629(17) 0.56052(18) 0.11239(11) 0.0252(4) Uani 1 1 d .
C4 C 0.8709(2) 0.3734(2) -0.07163(13) 0.0282(5) Uani 1 1 d .
C1 C 0.7725(2) 0.2625(3) 0.01673(14) 0.0359(6) Uani 1 1 d .
C2 C 0.7608(4) 0.1967(3) -0.06007(16) 0.0574(10) Uani 1 1 d .
H2A H 0.8158 0.1266 -0.0637 0.069 Uiso 1 1 calc R
H2B H 0.6804 0.1657 -0.0675 0.069 Uiso 1 1 calc R
C8 C 1.0772(2) 0.5901(2) 0.19303(13) 0.0299(5) Uani 1 1 d .
C3 C 0.7896(3) 0.2934(3) -0.11618(15) 0.0423(7) Uani 1 1 d .
H3 H 0.7168 0.3425 -0.1243 0.051 Uiso 1 1 calc R
C5 C 0.8510(3) 0.2885(3) -0.18932(16) 0.0511(8) Uani 1 1 d .
H5A H 0.7944 0.2843 -0.2312 0.061 Uiso 1 1 calc R
H5B H 0.9029 0.2156 -0.1919 0.061 Uiso 1 1 calc R
C9 C 0.9624(3) 0.6090(4) 0.23233(19) 0.0597(10) Uani 1 1 d .
H9A H 0.9173 0.5322 0.2308 0.089 Uiso 1 1 calc R
H9B H 0.9186 0.6746 0.2071 0.089 Uiso 1 1 calc R
H9C H 0.9766 0.6323 0.2847 0.089 Uiso 1 1 calc R
C6 C 0.6574(3) 0.3183(4) 0.0419(3) 0.0659(10) Uani 1 1 d .
H6A H 0.6310 0.3786 0.0046 0.099 Uiso 1 1 calc R
H6B H 0.6680 0.3594 0.0904 0.099 Uiso 1 1 calc R
H6C H 0.5989 0.2529 0.0469 0.099 Uiso 1 1 calc R
C10 C 1.1461(4) 0.4871(3) 0.22985(18) 0.0561(8) Uani 1 1 d .
H10A H 1.2228 0.4804 0.2059 0.084 Uiso 1 1 calc R
H10B H 1.1039 0.4090 0.2241 0.084 Uiso 1 1 calc R
H10C H 1.1562 0.5054 0.2833 0.084 Uiso 1 1 calc R
C7 C 0.8196(4) 0.1758(4) 0.0761(2) 0.0642(10) Uani 1 1 d .
H7A H 0.8366 0.2224 0.1219 0.096 Uiso 1 1 calc R
H7B H 0.8913 0.1368 0.0577 0.096 Uiso 1 1 calc R
H7C H 0.7614 0.1120 0.0870 0.096 Uiso 1 1 calc R

loop_
_atom_site_aniso_label
_atom_site_aniso_U_11
_atom_site_aniso_U_22
_atom_site_aniso_U_33
_atom_site_aniso_U_23
_atom_site_aniso_U_13
_atom_site_aniso_U_12
Cu1 0.02460(17) 0.02800(18) 0.02271(17) -0.00148(10) -0.00080(10) -0.00619(10)
N1 0.0289(9) 0.0317(10) 0.0249(9) -0.0002(8) -0.0005(8) -0.0104(8)
N2 0.0256(9) 0.0298(9) 0.0203(9) -0.0014(7) -0.0008(7) -0.0043(7)
C4 0.0287(11) 0.0287(11) 0.0271(11) -0.0034(9) -0.0016(9) -0.0063(9)
C1 0.0402(13) 0.0382(13) 0.0293(12) 0.0003(10) 0.0008(10) -0.0179(11)
C2 0.077(2) 0.059(2) 0.0364(15) -0.0036(13) -0.0025(15) -0.042(2)
C8 0.0312(11) 0.0379(12) 0.0206(10) -0.0036(9) -0.0018(9) -0.0018(10)
C3 0.0494(16) 0.0475(16) 0.0300(12) -0.0045(11) -0.0025(11) -0.0229(13)
C5 0.063(2) 0.0610(19) 0.0296(13) -0.0080(13) 0.0002(13) -0.0273(17)
C9 0.0427(17) 0.100(3) 0.0367(16) -0.0171(18) 0.0077(12) 0.0004(18)
C6 0.0472(19) 0.065(2) 0.086(3) -0.004(2) 0.0257(19) -0.0208(17)
C10 0.077(2) 0.0552(19) 0.0363(15) 0.0060(14) -0.0105(16) 0.0048(18)
C7 0.072(2) 0.059(2) 0.062(2) 0.0255(17) -0.0086(18) -0.0244(19)

loop_
_atom_type_symbol
_atom_type_description
_atom_type_scat_dispersion_real
_atom_type_scat_dispersion_imag
_atom_type_scat_source
C C 0.0033 0.0016 'International Tables Vol C Tables 4.2.6.8 and 6.1.1.4'
H H 0.0000 0.0000 'International Tables Vol C Tables 4.2.6.8 and 6.1.1.4'
N N 0.0061 0.0033 'International Tables Vol C Tables 4.2.6.8 and 6.1.1.4'
Cu Cu 0.3201 1.2651 'International Tables Vol C Tables 4.2.6.8 and 6.1.1.4'

loop_
_geom_angle_atom_site_label_1
_geom_angle_atom_site_label_2
_geom_angle_atom_site_label_3
_geom_angle
_geom_angle_site_symmetry_1
_geom_angle_site_symmetry_3
N1 Cu1 N2 169.30(9) . .
N1 Cu1 Cu1 84.50(6) . 5_765
N2 Cu1 Cu1 84.81(6) . 5_765
C4 N1 C1 107.92(19) . .
C4 N1 Cu1 120.01(16) . .
C1 N1 Cu1 132.00(16) . .
C4 N2 C8 108.20(19) 5_765 .
C4 N2 Cu1 119.50(16) 5_765 .
C8 N2 Cu1 132.30(16) . .
N2 C4 N1 131.1(2) 5_765 .
N2 C4 C3 114.6(2) 5_765 .
N1 C4 C3 114.3(2) . .
N1 C1 C7 109.3(2) . .
N1 C1 C6 110.6(2) . .
C7 C1 C6 110.5(3) . .
N1 C1 C2 103.4(2) . .
C7 C1 C2 111.3(3) . .
C6 C1 C2 111.6(3) . .
C3 C2 C1 104.6(2) . .
N2 C8 C9 109.7(2) . .
N2 C8 C10 110.0(2) . .
C9 C8 C10 110.7(3) . .
N2 C8 C5 103.07(19) . 5_765
C9 C8 C5 111.7(3) . 5_765
C10 C8 C5 111.4(3) . 5_765
C5 C3 C2 132.3(3) . .
C5 C3 C4 101.0(2) . .
C2 C3 C4 100.9(2) . .
C3 C5 C8 105.0(2) . 5_765

loop_
_geom_bond_atom_site_label_1
_geom_bond_atom_site_label_2
_geom_bond_distance
_geom_bond_site_symmetry_2
Cu1 N1 1.8483(19) .
Cu1 N2 1.8528(19) .
Cu1 Cu1 2.7467(7) 5_765
N1 C4 1.321(3) .
N1 C1 1.496(3) .
N2 C4 1.318(3) 5_765
N2 C8 1.492(3) .
C4 N2 1.318(3) 5_765
C4 C3 1.501(3) .
C1 C7 1.514(4) .
C1 C6 1.520(5) .
C1 C2 1.549(4) .
C2 C3 1.485(4) .
C8 C9 1.504(4) .
C8 C10 1.517(4) .
C8 C5 1.553(4) 5_765
C3 C5 1.482(4) .
C5 C8 1.553(4) 5_765

loop_
_geom_torsion_atom_site_label_1
_geom_torsion_atom_site_label_2
_geom_torsion_atom_site_label_3
_geom_torsion_atom_site_label_4
_geom_torsion
_geom_torsion_site_symmetry_1
_geom_torsion_site_symmetry_4
N2 Cu1 N1 C4 -1.9(6) . .
Cu1 Cu1 N1 C4 -1.75(19) 5_765 .
N2 Cu1 N1 C1 174.7(4) . .
Cu1 Cu1 N1 C1 174.8(2) 5_765 .
N1 Cu1 N2 C4 -1.6(6) . 5_765
Cu1 Cu1 N2 C4 -1.70(18) 5_765 5_765
N1 Cu1 N2 C8 177.8(4) . .
Cu1 Cu1 N2 C8 177.7(2) 5_765 .
C1 N1 C4 N2 -173.2(3) . 5_765
Cu1 N1 C4 N2 4.2(4) . 5_765
C1 N1 C4 C3 3.7(3) . .
Cu1 N1 C4 C3 -178.95(19) . .
C4 N1 C1 C7 133.5(3) . .
Cu1 N1 C1 C7 -43.4(4) . .
C4 N1 C1 C6 -104.7(3) . .
Cu1 N1 C1 C6 78.4(3) . .
C4 N1 C1 C2 14.9(3) . .
Cu1 N1 C1 C2 -162.0(2) . .
N1 C1 C2 C3 -27.7(4) . .
C7 C1 C2 C3 -144.8(3) . .
C6 C1 C2 C3 91.2(3) . .
C4 N2 C8 C9 134.9(3) 5_765 .
Cu1 N2 C8 C9 -44.6(3) . .
C4 N2 C8 C10 -103.1(3) 5_765 .
Cu1 N2 C8 C10 77.5(3) . .
C4 N2 C8 C5 15.8(3) 5_765 5_765
Cu1 N2 C8 C5 -163.6(2) . 5_765
C1 C2 C3 C5 144.5(3) . .
C1 C2 C3 C4 28.5(3) . .
N2 C4 C3 C5 18.8(3) 5_765 .
N1 C4 C3 C5 -158.6(3) . .
N2 C4 C3 C2 156.1(3) 5_765 .
N1 C4 C3 C2 -21.3(4) . .
C2 C3 C5 C8 -142.8(3) . 5_765
C4 C3 C5 C8 -26.9(3) . 5_765
